data_1530412
loop_
_publ_author_name
'Meyer, G.'
'Ax, P.'
'Cromm, A.'
'Linzmeier, H.'

_publ_section_title
;
 Seven-coordinate trivalent Rare Earths. The phyllochlorides A Re2 Cl7 (A=
 K, Rb, Cs, RE=Sm-Lu,Y) and the crystal structure of In Y2 Cl7
;
_journal_name_full 'Journal of the Less-Common Metals'
_journal_page_first 323
_journal_page_last 337
_journal_volume 98
_journal_year 1984
_chemical_formula_sum 'Cl7 In Y2'
_chemical_name_systematic 'In Y2 Cl7'
_space_group_IT_number 62
_symmetry_space_group_name_Hall '-P 2ac 2n'
_symmetry_space_group_name_H-M 'P n m a'
_cell_angle_alpha 90
_cell_angle_beta 90
_cell_angle_gamma 90
_cell_formula_units_Z 4
_cell_length_a 12.716
_cell_length_b 6.899
_cell_length_c 12.642
_cell_volume 1109.053
_citation_journal_id_ASTM JCOMAH
_cod_data_source_file Meyer_JCOMAH_1984_952.cif
_cod_data_source_block Cl7In1Y2
_cod_original_formula_sum 'Cl7 In1 Y2'
_cod_database_code 1530412

loop_
_symmetry_equiv_pos_as_xyz
x,y,z
-x+1/2,-y,z+1/2
x+1/2,-y+1/2,-z+1/2
-x,y+1/2,-z
-x,-y,-z
x-1/2,y,-z-1/2
-x-1/2,y-1/2,z-1/2
x,-y-1/2,z

loop_
_atom_site_label
_atom_site_type_symbol
_atom_site_fract_x
_atom_site_fract_y
_atom_site_fract_z
_atom_site_occupancy
_atom_site_U_iso_or_equiv
Cl2 Cl-1 0.1728 0.492 0.6895 1 0.0
Cl3 Cl-1 0.3829 0.512 0.9168 1 0.0
Cl1 Cl-1 0.3978 0.25 0.6836 1 0.0
Y2 Y+3 0.2353 0.25 0.5361 1 0.0
Y1 Y+3 0.2494 0.25 0.8387 1 0.0
In1 In+1 0.0419 0.25 0.1972 1 0.0
Cl4 Cl-1 0.1278 0.492 0.9552 1 0.0
